data_4504683
loop_
_publ_author_name
'Liu, Cai-Ming'
'Zhang, De-Qing'
'Zhu, Dao-Ben'

_publ_section_title
;
 One- and Two-Dimensional Coordination Polymers Constructed from Bicapped
 Keggin Mixed Molybdenum&#x2212;Vanadium Heteropolyoxoanions and
 Polynuclear Copper(I) Clusters Bridged by Asymmetrical Bipyridine
 (2,4&#x2018;-bipy and 2,3&#x2018;-bipy) Ligands
;
_journal_issue 2
_journal_name_full 'Crystal Growth &amp; Design'
_journal_page_first 524
_journal_paper_doi 10.1021/cg0504556
_journal_volume 6
_journal_year 2006
_chemical_formula_sum 'C60 H48 Cu5 Mo8 N12 O44.5 P V6'
_chemical_formula_weight 3070.93
_chemical_name_systematic
; 
 ? 
;
_space_group_IT_number 2
_symmetry_cell_setting triclinic
_symmetry_space_group_name_Hall '-P 1'
_symmetry_space_group_name_H-M 'P -1'
_atom_sites_solution_hydrogens geom
_atom_sites_solution_primary direct
_atom_sites_solution_secondary difmap
_audit_creation_method SHELXL-97
_cell_angle_alpha 103.30(3)
_cell_angle_beta 103.91(3)
_cell_angle_gamma 112.39(3)
_cell_formula_units_Z 1
_cell_length_a 12.945(3)
_cell_length_b 13.050(3)
_cell_length_c 15.374(3)
_cell_measurement_temperature 293(2)
_cell_volume 2176.1(13)
_computing_cell_refinement 'RAPID AUTO (Rigaku, 2001)'
_computing_data_collection 'RAPID AUTO (Rigaku, 2001)'
_computing_data_reduction 'RAPID AUTO (Rigaku, 2001)'
_computing_molecular_graphics 'SHELXTL-97 (Siemens, 1994)'
_computing_publication_material 'SHELXTL-97 (Siemens, 1994)'
_computing_structure_refinement 'SHELXL-97 (Sheldrick, 1997)'
_computing_structure_solution 'SHELXS-97 (Sheldrick, 1990)'
_diffrn_ambient_temperature 293(2)
_diffrn_measured_fraction_theta_full 0.908
_diffrn_measured_fraction_theta_max 0.908
_diffrn_measurement_device_type 'Rigaku R-AXIS RAPID IP'
_diffrn_radiation_monochromator graphite
_diffrn_radiation_source 'fine-focus sealed tube'
_diffrn_radiation_type MoK\a
_diffrn_radiation_wavelength 0.71073
_diffrn_reflns_av_R_equivalents 0.0485
_diffrn_reflns_av_sigmaI/netI 0.1049
_diffrn_reflns_limit_h_max 16
_diffrn_reflns_limit_h_min -14
_diffrn_reflns_limit_k_max 16
_diffrn_reflns_limit_k_min -16
_diffrn_reflns_limit_l_max 19
_diffrn_reflns_limit_l_min -19
_diffrn_reflns_number 12869
_diffrn_reflns_theta_full 27.48
_diffrn_reflns_theta_max 27.48
_diffrn_reflns_theta_min 1.46
_exptl_absorpt_coefficient_mu 3.029
_exptl_absorpt_correction_T_max 1.1822
_exptl_absorpt_correction_T_min 0.8063
_exptl_absorpt_correction_type 'PSI scans'
_exptl_crystal_colour Black
_exptl_crystal_density_diffrn 2.343
_exptl_crystal_density_meas Empirical
_exptl_crystal_density_method 'not measured'
_exptl_crystal_description Block
_exptl_crystal_F_000 1482
_exptl_crystal_size_max 0.36
_exptl_crystal_size_mid 0.24
_exptl_crystal_size_min 0.15
_refine_diff_density_max 1.654
_refine_diff_density_min -1.527
_refine_diff_density_rms 0.347
_refine_ls_extinction_method none
_refine_ls_goodness_of_fit_ref 0.924
_refine_ls_hydrogen_treatment mixed
_refine_ls_matrix_type full
_refine_ls_number_parameters 655
_refine_ls_number_reflns 9042
_refine_ls_number_restraints 0
_refine_ls_restrained_S_all 0.924
_refine_ls_R_factor_all 0.1013
_refine_ls_R_factor_gt 0.0555
_refine_ls_shift/su_max 0.000
_refine_ls_shift/su_mean 0.000
_refine_ls_structure_factor_coef Fsqd
_refine_ls_weighting_details 'calc w=1/[\s^2^(Fo^2^)+(0.0943P)^2^+0.0000P] where P=(Fo^2^+2Fc^2^)/3'
_refine_ls_weighting_scheme calc
_refine_ls_wR_factor_gt 0.1438
_refine_ls_wR_factor_ref 0.1654
_reflns_number_gt 5036
_reflns_number_total 9042
_reflns_threshold_expression >2sigma(I)
_cod_data_source_file cg0504556si20050905_030324.cif
_cod_data_source_block 1
_cod_depositor_comments
;
The following automatic conversions were performed:

'_symmetry_cell_setting' value 'Triclinic' changed to 'triclinic'
according to /home/saulius/struct/CIF-dictionaries/cif_core.dic
dictionary named 'cif_core.dic' version 2.4.1 from 2010-06-29.

Automatic conversion script
Id: cif_fix_values 1715 2011-07-08 13:25:40Z adriana 
;
_cod_original_cell_volume 2176.1(8)
_cod_original_sg_symbol_H-M P-1
_cod_original_formula_sum 'C60 H48 Cu5 Mo8 N12 O44.50 P V6'
_cod_database_code 4504683

loop_
_symmetry_equiv_pos_as_xyz
'x, y, z'
'-x, -y, -z'

loop_
_atom_site_label
_atom_site_type_symbol
_atom_site_fract_x
_atom_site_fract_y
_atom_site_fract_z
_atom_site_U_iso_or_equiv
_atom_site_adp_type
_atom_site_occupancy
_atom_site_symmetry_multiplicity
_atom_site_calc_flag
_atom_site_refinement_flags
V1 V 0.30314(13) 0.20923(13) -0.73800(10) 0.0280(3) Uani 1 1 d .
V2 V 0.76191(12) 0.46941(13) -0.50094(10) 0.0244(3) Uani 1 1 d .
V3 V 0.45010(10) 0.31877(10) -0.35347(8) 0.0123(3) Uani 1 1 d .
Mo1 Mo 0.26925(7) 0.43421(7) -0.71787(5) 0.0338(2) Uani 1 1 d .
Mo2 Mo 0.21870(7) 0.24765(7) -0.56574(5) 0.0318(2) Uani 1 1 d .
Mo3 Mo 0.49345(7) 0.21554(7) -0.56685(5) 0.0316(2) Uani 1 1 d .
Mo4 Mo 0.54633(7) 0.40421(7) -0.71815(5) 0.0339(2) Uani 1 1 d .
Cu1 Cu 0.21291(12) 0.00646(11) -0.98051(8) 0.0451(3) Uani 1 1 d .
Cu2 Cu 0.06295(13) -0.30642(15) -1.45748(9) 0.0608(4) Uani 1 1 d .
Cu3 Cu -0.0547(3) -0.4417(3) -1.9302(2) 0.0689(9) Uani 0.50 1 d P
P1 P 0.5000 0.5000 -0.5000 0.0261(7) Uani 1 2 d S
C1 C 0.2625(10) -0.2064(10) -1.2827(7) 0.053(3) Uani 1 1 d .
H1A H 0.3063 -0.2000 -1.3228 0.064 Uiso 1 1 calc R
C2 C 0.3216(9) -0.1728(9) -1.1850(7) 0.047(3) Uani 1 1 d .
H2A H 0.4043 -0.1446 -1.1606 0.056 Uiso 1 1 calc R
C3 C 0.2595(9) -0.1807(8) -1.1235(6) 0.038(2) Uani 1 1 d .
C4 C 0.1360(9) -0.2208(9) -1.1645(6) 0.040(2) Uani 1 1 d .
H4A H 0.0910 -0.2233 -1.1254 0.049 Uiso 1 1 calc R
C5 C 0.0815(9) -0.2557(9) -1.2601(7) 0.045(2) Uani 1 1 d .
H5A H -0.0015 -0.2863 -1.2856 0.054 Uiso 1 1 calc R
C6 C 0.3222(8) -0.1508(8) -1.0194(6) 0.037(2) Uani 1 1 d .
C7 C 0.3958(10) -0.1997(9) -0.9950(7) 0.051(3) Uani 1 1 d .
H7A H 0.4094 -0.2462 -1.0421 0.062 Uiso 1 1 calc R
C8 C 0.4502(12) -0.1792(12) -0.8992(8) 0.076(4) Uani 1 1 d .
H8A H 0.4995 -0.2130 -0.8812 0.091 Uiso 1 1 calc R
C9 C 0.4302(11) -0.1074(11) -0.8302(7) 0.060(3) Uani 1 1 d .
H9A H 0.4662 -0.0910 -0.7652 0.072 Uiso 1 1 calc R
C10 C 0.3540(9) -0.0610(9) -0.8624(6) 0.046(3) Uani 1 1 d .
H10A H 0.3390 -0.0138 -0.8169 0.056 Uiso 1 1 calc R
C11 C -0.0438(10) -0.4287(10) -1.6612(8) 0.056(3) Uani 1 1 d .
H11A H -0.0143 -0.4804 -1.6480 0.067 Uiso 1 1 calc R
C12 C -0.1148(10) -0.4558(10) -1.7552(7) 0.054(3) Uani 1 1 d .
H12A H -0.1312 -0.5231 -1.8045 0.065 Uiso 1 1 calc R
C13 C -0.1605(9) -0.3781(10) -1.7728(7) 0.045(3) Uani 1 1 d .
C14 C -0.1330(9) -0.2802(10) -1.6983(7) 0.047(3) Uani 1 1 d .
H14A H -0.1637 -0.2286 -1.7096 0.056 Uiso 1 1 calc R
C15 C -0.0621(9) -0.2565(10) -1.6083(7) 0.047(3) Uani 1 1 d .
H15A H -0.0442 -0.1886 -1.5589 0.056 Uiso 1 1 calc R
C16 C -0.2380(9) -0.4035(9) -1.8738(7) 0.044(2) Uani 1 1 d .
C17 C -0.3145(12) -0.3576(13) -1.8901(9) 0.078(4) Uani 1 1 d .
H17A H -0.3192 -0.3072 -1.8393 0.093 Uiso 1 1 calc R
C18 C -0.3864(14) -0.3863(15) -1.9840(10) 0.098(5) Uani 1 1 d .
H18A H -0.4440 -0.3603 -1.9966 0.118 Uiso 1 1 calc R
C19 C -0.3709(11) -0.4548(12) -2.0594(9) 0.072(4) Uani 1 1 d .
H19A H -0.4147 -0.4720 -2.1231 0.087 Uiso 1 1 calc R
C20 C -0.2877(11) -0.4963(11) -2.0356(8) 0.061(3) Uani 1 1 d .
H20A H -0.2774 -0.5445 -2.0840 0.073 Uiso 1 1 calc R
C21 C 0.0883(10) 0.1460(10) -1.0052(7) 0.051(3) Uani 1 1 d .
H21A H 0.1117 0.1707 -0.9387 0.062 Uiso 1 1 calc R
C22 C 0.0199(9) 0.1876(9) -1.0524(7) 0.045(2) Uani 1 1 d .
H22A H -0.0002 0.2409 -1.0180 0.054 Uiso 1 1 calc R
C23 C -0.0209(8) 0.1504(8) -1.1535(7) 0.039(2) Uani 1 1 d .
C24 C 0.0152(9) 0.0756(8) -1.1974(7) 0.044(2) Uani 1 1 d .
H24A H -0.0072 0.0502 -1.2638 0.053 Uiso 1 1 calc R
C25 C 0.0845(10) 0.0360(9) -1.1460(7) 0.052(3) Uani 1 1 d .
H25A H 0.1051 -0.0174 -1.1796 0.063 Uiso 1 1 calc R
C26 C -0.1038(8) 0.1852(8) -1.2087(6) 0.036(2) Uani 1 1 d .
C27 C -0.1758(10) 0.1184(9) -1.3023(7) 0.055(3) Uani 1 1 d .
H27A H -0.1750 0.0478 -1.3308 0.066 Uiso 1 1 calc R
C28 C -0.2474(10) 0.1509(10) -1.3545(8) 0.060(3) Uani 1 1 d .
H28A H -0.2952 0.1051 -1.4186 0.073 Uiso 1 1 calc R
C29 C -0.2476(11) 0.2549(12) -1.3095(10) 0.068(4) Uani 1 1 d .
H29A H -0.2993 0.2784 -1.3427 0.081 Uiso 1 1 calc R
C30 C -0.1724(11) 0.3245(11) -1.2163(10) 0.071(4) Uani 1 1 d .
H30A H -0.1701 0.3968 -1.1882 0.086 Uiso 1 1 calc R
N1 N 0.1425(8) -0.2481(7) -1.3208(6) 0.046(2) Uani 1 1 d .
N2 N 0.3024(7) -0.0801(7) -0.9532(5) 0.0363(18) Uani 1 1 d .
N3 N -0.0162(7) -0.3309(8) -1.5887(5) 0.046(2) Uani 1 1 d .
N4 N -0.2224(8) -0.4676(9) -1.9439(6) 0.056(2) Uani 1 1 d .
N5 N 0.1243(7) 0.0710(7) -1.0487(5) 0.045(2) Uani 1 1 d .
N6 N -0.1030(8) 0.2895(8) -1.1661(6) 0.059(3) Uani 1 1 d .
O1 O 0.6362(9) 0.5569(9) -0.4468(7) 0.025(2) Uani 0.50 1 d P
O2 O 0.4528(10) 0.5805(9) -0.4463(7) 0.022(2) Uani 0.50 1 d P
O3 O 0.5253(10) 0.5001(10) -0.3983(7) 0.026(3) Uani 0.50 1 d P
O4 O 0.4406(10) 0.3751(9) -0.5004(8) 0.029(3) Uani 0.50 1 d P
O5 O 0.4805(6) 0.0799(6) -0.6098(4) 0.0482(18) Uani 1 1 d .
O6 O 0.3803(6) 0.5736(6) -0.7105(6) 0.072(3) Uani 1 1 d .
O7 O 0.5747(6) 0.5531(6) -0.7110(6) 0.065(2) Uani 1 1 d .
O8 O 0.2148(9) 0.4946(7) -0.6326(5) 0.078(3) Uani 1 1 d .
O9 O 0.6513(7) 0.3106(8) -0.5276(5) 0.079(3) Uani 1 1 d .
O10 O 0.8806(6) 0.4578(6) -0.5008(5) 0.0435(17) Uani 1 1 d .
O11 O 0.4278(7) 0.2373(7) -0.2893(5) 0.064(2) Uani 1 1 d .
O12 O 0.1811(9) 0.3635(7) -0.5262(6) 0.081(3) Uani 1 1 d .
O13 O 0.6880(6) 0.4403(8) -0.6325(6) 0.080(3) Uani 1 1 d .
O14 O 0.4852(6) 0.2303(8) -0.4485(4) 0.062(2) Uani 1 1 d .
O15 O 0.0877(6) 0.1259(6) -0.6044(5) 0.0519(19) Uani 1 1 d .
O16 O 0.4706(6) 0.2509(6) -0.6914(5) 0.0504(19) Uani 1 1 d .
O17 O 0.5547(6) 0.3496(6) -0.8241(4) 0.0446(17) Uani 1 1 d .
O18 O 0.2258(5) 0.0931(5) -0.8365(4) 0.0368(15) Uani 1 1 d .
O19 O 0.3655(5) 0.3543(5) -0.7616(5) 0.0396(16) Uani 1 1 d .
O20 O 0.1590(5) 0.3904(5) -0.8225(4) 0.0423(16) Uani 1 1 d .
O21 O 0.2101(6) 0.2779(6) -0.6918(5) 0.0499(19) Uani 1 1 d .
O22 O 0.2930(6) 0.2532(8) -0.4495(5) 0.065(2) Uani 1 1 d .
O23 O 0.3155(5) 0.1765(6) -0.6202(4) 0.0368(15) Uani 1 1 d .
O24 O -0.026(2) -0.574(2) -1.9606(15) 0.146(12) Uani 0.50 1 d P
O1W O -0.668(3) -0.011(3) -1.422(2) 0.079(11) Uani 0.25 1 d P
O2W O -0.179(3) -0.032(2) -1.651(5) 0.46(5) Uani 0.50 1 d P

loop_
_atom_site_aniso_label
_atom_site_aniso_U_11
_atom_site_aniso_U_22
_atom_site_aniso_U_33
_atom_site_aniso_U_23
_atom_site_aniso_U_13
_atom_site_aniso_U_12
V1 0.0293(8) 0.0319(8) 0.0201(7) 0.0049(6) 0.0046(6) 0.0167(7)
V2 0.0222(7) 0.0428(8) 0.0257(7) 0.0188(6) 0.0134(6) 0.0254(7)
V3 0.0157(6) 0.0161(6) 0.0112(6) 0.0075(5) 0.0062(5) 0.0109(5)
Mo1 0.0386(5) 0.0427(5) 0.0222(4) 0.0064(3) 0.0036(3) 0.0284(4)
Mo2 0.0323(4) 0.0322(4) 0.0292(4) 0.0079(3) 0.0124(3) 0.0142(4)
Mo3 0.0339(4) 0.0316(4) 0.0290(4) 0.0094(3) 0.0054(3) 0.0192(4)
Mo4 0.0301(4) 0.0471(5) 0.0208(4) 0.0068(3) 0.0092(3) 0.0174(4)
Cu1 0.0556(8) 0.0528(8) 0.0346(6) 0.0117(6) 0.0103(6) 0.0385(7)
Cu2 0.0616(9) 0.0939(11) 0.0288(7) 0.0204(7) 0.0105(6) 0.0424(9)
Cu3 0.064(2) 0.068(2) 0.068(2) 0.0143(16) 0.0081(16) 0.0397(17)
P1 0.0254(16) 0.0327(17) 0.0232(15) 0.0091(13) 0.0075(13) 0.0176(14)
C1 0.050(7) 0.084(8) 0.042(6) 0.021(6) 0.021(5) 0.046(7)
C2 0.047(6) 0.065(7) 0.033(5) 0.013(5) 0.014(5) 0.033(6)
C3 0.058(7) 0.039(5) 0.031(5) 0.008(4) 0.020(5) 0.035(5)
C4 0.043(6) 0.058(6) 0.029(5) 0.014(5) 0.015(4) 0.032(5)
C5 0.048(6) 0.052(6) 0.033(5) 0.009(5) 0.014(5) 0.026(5)
C6 0.038(5) 0.042(5) 0.026(5) 0.009(4) 0.003(4) 0.021(5)
C7 0.074(8) 0.065(7) 0.027(5) 0.007(5) 0.010(5) 0.054(7)
C8 0.105(11) 0.103(10) 0.057(8) 0.027(7) 0.021(7) 0.091(9)
C9 0.085(9) 0.085(8) 0.028(5) 0.025(6) 0.013(5) 0.058(8)
C10 0.064(7) 0.060(7) 0.023(5) 0.008(4) 0.010(5) 0.043(6)
C11 0.065(8) 0.070(8) 0.050(7) 0.028(6) 0.018(6) 0.046(7)
C12 0.064(7) 0.058(7) 0.041(6) 0.025(5) 0.006(5) 0.033(6)
C13 0.041(6) 0.078(8) 0.029(5) 0.029(5) 0.016(4) 0.032(6)
C14 0.059(7) 0.069(7) 0.037(5) 0.029(5) 0.021(5) 0.047(6)
C15 0.049(6) 0.060(7) 0.041(6) 0.012(5) 0.022(5) 0.035(6)
C16 0.051(6) 0.058(6) 0.034(5) 0.028(5) 0.015(5) 0.029(6)
C17 0.095(10) 0.108(11) 0.056(8) 0.038(8) 0.020(7) 0.071(10)
C18 0.119(13) 0.148(15) 0.058(9) 0.032(9) 0.010(8) 0.107(12)
C19 0.067(9) 0.092(10) 0.049(7) 0.037(7) 0.012(6) 0.027(8)
C20 0.073(8) 0.082(9) 0.037(6) 0.027(6) 0.019(6) 0.041(7)
C21 0.071(8) 0.063(7) 0.024(5) 0.007(5) 0.011(5) 0.042(6)
C22 0.054(7) 0.045(6) 0.034(5) 0.004(4) 0.012(5) 0.031(5)
C23 0.037(5) 0.040(5) 0.041(5) 0.019(4) 0.009(4) 0.020(5)
C24 0.062(7) 0.045(6) 0.027(5) 0.007(4) 0.013(5) 0.032(5)
C25 0.085(8) 0.044(6) 0.028(5) 0.007(4) 0.012(5) 0.040(6)
C26 0.032(5) 0.034(5) 0.035(5) 0.013(4) 0.007(4) 0.010(4)
C27 0.057(7) 0.031(5) 0.049(6) 0.007(5) -0.011(5) 0.016(5)
C28 0.068(8) 0.051(7) 0.045(7) 0.015(5) -0.001(6) 0.025(6)
C29 0.057(8) 0.082(9) 0.085(9) 0.051(8) 0.020(7) 0.042(7)
C30 0.070(9) 0.071(8) 0.082(9) 0.011(7) 0.023(7) 0.054(8)
N1 0.061(6) 0.054(5) 0.036(4) 0.012(4) 0.017(4) 0.040(5)
N2 0.041(5) 0.043(4) 0.030(4) 0.013(3) 0.010(3) 0.026(4)
N3 0.047(5) 0.070(6) 0.025(4) 0.015(4) 0.012(4) 0.033(5)
N4 0.049(6) 0.078(7) 0.038(5) 0.017(5) 0.008(4) 0.034(5)
N5 0.059(6) 0.053(5) 0.033(4) 0.011(4) 0.013(4) 0.039(5)
N6 0.047(6) 0.060(6) 0.062(6) 0.003(5) 0.000(4) 0.039(5)
O1 0.023(6) 0.029(6) 0.015(5) 0.005(5) 0.000(4) 0.011(5)
O2 0.035(6) 0.023(5) 0.018(5) 0.005(4) 0.013(5) 0.021(5)
O3 0.032(6) 0.045(7) 0.013(5) 0.010(5) 0.011(5) 0.027(6)
O4 0.028(6) 0.024(6) 0.027(6) 0.006(5) 0.001(5) 0.009(5)
O5 0.066(5) 0.043(4) 0.037(4) 0.006(3) 0.006(3) 0.038(4)
O6 0.038(4) 0.029(4) 0.135(8) 0.003(4) 0.029(5) 0.019(3)
O7 0.023(4) 0.035(4) 0.109(7) -0.003(4) 0.014(4) 0.008(3)
O8 0.185(10) 0.073(5) 0.055(5) 0.046(4) 0.079(6) 0.101(6)
O9 0.041(4) 0.097(6) 0.054(5) 0.052(5) -0.011(4) -0.008(4)
O10 0.040(4) 0.066(5) 0.049(4) 0.029(4) 0.021(3) 0.040(4)
O11 0.068(5) 0.088(6) 0.069(5) 0.060(5) 0.031(4) 0.046(5)
O12 0.175(9) 0.077(6) 0.072(6) 0.052(5) 0.094(6) 0.095(6)
O13 0.033(4) 0.099(6) 0.063(5) 0.059(5) -0.013(4) -0.013(4)
O14 0.048(4) 0.114(7) 0.024(3) 0.010(4) 0.001(3) 0.054(5)
O15 0.035(4) 0.056(4) 0.041(4) 0.003(3) 0.019(3) 0.002(3)
O16 0.030(4) 0.075(5) 0.053(4) 0.045(4) 0.011(3) 0.022(4)
O17 0.055(4) 0.055(4) 0.033(4) 0.011(3) 0.025(3) 0.033(4)
O18 0.039(4) 0.033(3) 0.029(3) -0.001(3) 0.009(3) 0.018(3)
O19 0.034(4) 0.030(3) 0.061(4) 0.014(3) 0.021(3) 0.021(3)
O20 0.039(4) 0.040(4) 0.034(3) 0.007(3) -0.005(3) 0.019(3)
O21 0.076(5) 0.069(5) 0.053(4) 0.038(4) 0.048(4) 0.058(4)
O22 0.054(5) 0.123(7) 0.025(3) 0.011(4) 0.006(3) 0.059(5)
O23 0.038(4) 0.056(4) 0.030(3) 0.017(3) 0.014(3) 0.033(3)
O24 0.133(19) 0.139(19) 0.095(15) -0.067(13) -0.056(13) 0.114(17)
O1W 0.11(3) 0.043(18) 0.06(2) 0.022(16) 0.01(2) 0.023(19)
O2W 0.23(4) 0.055(16) 1.14(14) 0.10(4) 0.47(7) 0.05(2)

loop_
_atom_type_symbol
_atom_type_description
_atom_type_scat_dispersion_real
_atom_type_scat_dispersion_imag
_atom_type_scat_source
C C 0.0033 0.0016 'International Tables Vol C Tables 4.2.6.8 and 6.1.1.4'
H H 0.0000 0.0000 'International Tables Vol C Tables 4.2.6.8 and 6.1.1.4'
N N 0.0061 0.0033 'International Tables Vol C Tables 4.2.6.8 and 6.1.1.4'
O O 0.0106 0.0060 'International Tables Vol C Tables 4.2.6.8 and 6.1.1.4'
P P 0.1023 0.0942 'International Tables Vol C Tables 4.2.6.8 and 6.1.1.4'
V V 0.3005 0.5294 'International Tables Vol C Tables 4.2.6.8 and 6.1.1.4'
Cu Cu 0.3201 1.2651 'International Tables Vol C Tables 4.2.6.8 and 6.1.1.4'
Mo Mo -1.6832 0.6857 'International Tables Vol C Tables 4.2.6.8 and 6.1.1.4'

loop_
_geom_angle_atom_site_label_1
_geom_angle_atom_site_label_2
_geom_angle_atom_site_label_3
_geom_angle
_geom_angle_site_symmetry_1
_geom_angle_site_symmetry_3
O18 V1 O19 112.6(3) . .
O18 V1 O21 114.3(3) . .
O19 V1 O21 80.9(3) . .
O18 V1 O16 113.0(3) . .
O19 V1 O16 81.0(3) . .
O21 V1 O16 132.7(3) . .
O18 V1 O23 115.3(3) . .
O19 V1 O23 132.0(3) . .
O21 V1 O23 79.9(3) . .
O16 V1 O23 80.7(3) . .
O18 V1 Mo1 120.7(2) . .
O19 V1 Mo1 40.12(18) . .
O21 V1 Mo1 40.8(2) . .
O16 V1 Mo1 110.5(2) . .
O23 V1 Mo1 109.80(19) . .
O18 V1 Mo4 119.4(2) . .
O19 V1 Mo4 40.61(18) . .
O21 V1 Mo4 111.0(2) . .
O16 V1 Mo4 40.5(2) . .
O23 V1 Mo4 110.38(19) . .
Mo1 V1 Mo4 74.82(5) . .
O18 V1 Mo3 121.6(2) . .
O19 V1 Mo3 110.2(2) . .
O21 V1 Mo3 110.0(2) . .
O16 V1 Mo3 40.12(19) . .
O23 V1 Mo3 40.55(17) . .
Mo1 V1 Mo3 117.70(6) . .
Mo4 V1 Mo3 74.50(5) . .
O18 V1 Mo2 123.3(2) . .
O19 V1 Mo2 109.46(19) . .
O21 V1 Mo2 40.04(19) . .
O16 V1 Mo2 109.5(2) . .
O23 V1 Mo2 39.84(17) . .
Mo1 V1 Mo2 74.20(4) . .
Mo4 V1 Mo2 117.32(6) . .
Mo3 V1 Mo2 74.05(4) . .
O10 V2 O9 101.8(4) . .
O10 V2 O13 100.9(4) . .
O9 V2 O13 86.3(3) . .
O10 V2 O8 100.3(4) . 2_664
O9 V2 O8 89.9(4) . 2_664
O13 V2 O8 158.8(4) . 2_664
O10 V2 O12 100.7(4) . 2_664
O9 V2 O12 157.5(4) . 2_664
O13 V2 O12 89.6(4) . 2_664
O8 V2 O12 86.0(3) 2_664 2_664
O10 V2 O2 158.6(3) . 2_664
O9 V2 O2 63.1(4) . 2_664
O13 V2 O2 64.8(3) . 2_664
O8 V2 O2 95.0(4) 2_664 2_664
O12 V2 O2 95.2(4) 2_664 2_664
O11 V3 O14 101.2(4) . .
O11 V3 O7 102.1(4) . 2_664
O14 V3 O7 156.7(4) . 2_664
O11 V3 O22 102.4(4) . .
O14 V3 O22 86.2(3) . .
O7 V3 O22 88.7(3) 2_664 .
O11 V3 O6 102.0(4) . 2_664
O14 V3 O6 89.1(3) . 2_664
O7 V3 O6 86.2(3) 2_664 2_664
O22 V3 O6 155.6(4) . 2_664
O20 Mo1 O8 102.3(4) . .
O20 Mo1 O6 103.2(4) . .
O8 Mo1 O6 96.7(4) . .
O20 Mo1 O19 100.4(3) . .
O8 Mo1 O19 154.4(3) . .
O6 Mo1 O19 89.5(3) . .
O20 Mo1 O21 98.8(3) . .
O8 Mo1 O21 90.1(3) . .
O6 Mo1 O21 155.0(3) . .
O19 Mo1 O21 74.7(2) . .
O20 Mo1 O1 157.2(3) . 2_664
O8 Mo1 O1 66.8(4) . 2_664
O6 Mo1 O1 98.0(4) . 2_664
O19 Mo1 O1 87.8(3) . 2_664
O21 Mo1 O1 62.7(3) . 2_664
O20 Mo1 O3 159.2(3) . 2_664
O8 Mo1 O3 96.9(4) . 2_664
O6 Mo1 O3 66.2(4) . 2_664
O19 Mo1 O3 63.0(3) . 2_664
O21 Mo1 O3 89.1(3) . 2_664
O1 Mo1 O3 41.5(3) 2_664 2_664
O20 Mo1 V1 101.3(2) . .
O8 Mo1 V1 125.2(2) . .
O6 Mo1 V1 124.5(2) . .
O19 Mo1 V1 37.16(17) . .
O21 Mo1 V1 37.60(17) . .
O1 Mo1 V1 72.6(2) 2_664 .
O3 Mo1 V1 73.4(3) 2_664 .
O15 Mo2 O12 102.6(4) . .
O15 Mo2 O22 102.6(4) . .
O12 Mo2 O22 96.8(4) . .
O15 Mo2 O23 99.9(3) . .
O12 Mo2 O23 154.3(3) . .
O22 Mo2 O23 90.1(3) . .
O15 Mo2 O21 99.4(3) . .
O12 Mo2 O21 89.7(3) . .
O22 Mo2 O21 155.0(3) . .
O23 Mo2 O21 74.6(2) . .
O15 Mo2 O1 158.3(4) . 2_664
O12 Mo2 O1 66.0(4) . 2_664
O22 Mo2 O1 97.3(4) . 2_664
O23 Mo2 O1 88.6(3) . 2_664
O21 Mo2 O1 63.4(3) . 2_664
O15 Mo2 O4 158.9(4) . .
O12 Mo2 O4 96.5(4) . .
O22 Mo2 O4 65.9(4) . .
O23 Mo2 O4 63.8(3) . .
O21 Mo2 O4 89.5(3) . .
O1 Mo2 O4 41.3(3) 2_664 .
O15 Mo2 V1 102.3(2) . .
O12 Mo2 V1 124.0(2) . .
O22 Mo2 V1 124.9(2) . .
O23 Mo2 V1 37.48(16) . .
O21 Mo2 V1 37.12(17) . .
O1 Mo2 V1 72.6(2) 2_664 .
O4 Mo2 V1 73.6(3) . .
O5 Mo3 O9 103.5(4) . .
O5 Mo3 O14 104.4(4) . .
O9 Mo3 O14 97.1(3) . .
O5 Mo3 O16 98.6(3) . .
O9 Mo3 O16 89.1(3) . .
O14 Mo3 O16 154.0(3) . .
O5 Mo3 O23 99.5(3) . .
O9 Mo3 O23 153.6(3) . .
O14 Mo3 O23 89.4(3) . .
O16 Mo3 O23 74.8(2) . .
O5 Mo3 O2 156.8(3) . 2_664
O9 Mo3 O2 65.2(4) . 2_664
O14 Mo3 O2 97.3(4) . 2_664
O16 Mo3 O2 62.5(3) . 2_664
O23 Mo3 O2 88.6(3) . 2_664
O5 Mo3 O4 159.2(4) . .
O9 Mo3 O4 96.1(4) . .
O14 Mo3 O4 65.7(4) . .
O16 Mo3 O4 88.6(3) . .
O23 Mo3 O4 63.4(3) . .
O2 Mo3 O4 41.5(3) 2_664 .
O5 Mo3 V1 100.6(2) . .
O9 Mo3 V1 123.7(2) . .
O14 Mo3 V1 124.6(2) . .
O16 Mo3 V1 37.10(18) . .
O23 Mo3 V1 37.70(16) . .
O2 Mo3 V1 72.8(3) 2_664 .
O4 Mo3 V1 73.5(2) . .
O17 Mo4 O13 104.0(4) . .
O17 Mo4 O7 101.9(4) . .
O13 Mo4 O7 98.1(4) . .
O17 Mo4 O16 100.3(3) . .
O13 Mo4 O16 89.0(3) . .
O7 Mo4 O16 154.3(3) . .
O17 Mo4 O19 99.5(3) . .
O13 Mo4 O19 153.4(3) . .
O7 Mo4 O19 89.1(3) . .
O16 Mo4 O19 74.5(2) . .
O17 Mo4 O2 157.6(3) . 2_664
O13 Mo4 O2 65.5(4) . 2_664
O7 Mo4 O2 99.3(4) . 2_664
O16 Mo4 O2 61.3(3) . 2_664
O19 Mo4 O2 88.1(3) . 2_664
O17 Mo4 O3 157.5(3) . 2_664
O13 Mo4 O3 96.8(4) . 2_664
O7 Mo4 O3 66.2(4) . 2_664
O16 Mo4 O3 88.6(3) . 2_664
O19 Mo4 O3 62.7(3) . 2_664
O2 Mo4 O3 42.7(3) 2_664 2_664
O17 Mo4 V1 101.3(2) . .
O13 Mo4 V1 124.0(2) . .
O7 Mo4 V1 124.2(2) . .
O16 Mo4 V1 37.36(18) . .
O19 Mo4 V1 37.21(17) . .
O2 Mo4 V1 72.3(3) 2_664 .
O3 Mo4 V1 73.4(3) 2_664 .
N5 Cu1 N2 161.2(3) . .
N5 Cu1 O18 98.6(3) . .
N2 Cu1 O18 100.2(3) . .
N3 Cu2 N1 167.2(4) . .
N3 Cu2 O10 93.5(3) . 2_653
N1 Cu2 O10 98.6(3) . 2_653
O24 Cu3 N4 119.1(9) . .
O24 Cu3 N6 110.8(7) . 2_552
N4 Cu3 N6 125.0(4) . 2_552
O24 Cu3 O24 74.7(13) . 2_541
N4 Cu3 O24 126.5(6) . 2_541
N6 Cu3 O24 86.8(6) 2_552 2_541
O4 P1 O4 180.000(1) . 2_664
O4 P1 O3 110.8(6) . 2_664
O4 P1 O3 69.2(6) 2_664 2_664
O4 P1 O3 69.2(6) . .
O4 P1 O3 110.8(6) 2_664 .
O3 P1 O3 180.000(1) 2_664 .
O4 P1 O1 110.1(6) . .
O4 P1 O1 69.9(6) 2_664 .
O3 P1 O1 109.3(6) 2_664 .
O3 P1 O1 70.7(6) . .
O4 P1 O1 69.9(6) . 2_664
O4 P1 O1 110.1(6) 2_664 2_664
O3 P1 O1 70.7(6) 2_664 2_664
O3 P1 O1 109.3(6) . 2_664
O1 P1 O1 180.000(2) . 2_664
O4 P1 O2 69.0(6) . 2_664
O4 P1 O2 111.0(6) 2_664 2_664
O3 P1 O2 71.8(5) 2_664 2_664
O3 P1 O2 108.2(5) . 2_664
O1 P1 O2 72.6(5) . 2_664
O1 P1 O2 107.4(6) 2_664 2_664
O4 P1 O2 111.0(6) . .
O4 P1 O2 69.0(6) 2_664 .
O3 P1 O2 108.2(5) 2_664 .
O3 P1 O2 71.8(5) . .
O1 P1 O2 107.4(6) . .
O1 P1 O2 72.6(5) 2_664 .
O2 P1 O2 180.000(2) 2_664 .
N1 C1 C2 121.3(10) . .
C3 C2 C1 120.9(10) . .
C2 C3 C4 116.6(9) . .
C2 C3 C6 120.7(9) . .
C4 C3 C6 122.7(8) . .
C5 C4 C3 120.7(9) . .
C4 C5 N1 122.7(10) . .
N2 C6 C7 122.5(8) . .
N2 C6 C3 119.8(8) . .
C7 C6 C3 117.7(8) . .
C6 C7 C8 119.2(9) . .
C9 C8 C7 119.1(10) . .
C8 C9 C10 117.4(9) . .
N2 C10 C9 123.8(9) . .
N3 C11 C12 122.8(10) . .
C13 C12 C11 117.5(10) . .
C14 C13 C12 119.0(9) . .
C14 C13 C16 121.4(9) . .
C12 C13 C16 119.6(10) . .
C13 C14 C15 121.3(9) . .
C14 C15 N3 121.1(9) . .
N4 C16 C17 122.1(10) . .
N4 C16 C13 116.6(9) . .
C17 C16 C13 121.2(10) . .
C16 C17 C18 119.1(13) . .
C17 C18 C19 119.2(13) . .
C20 C19 C18 117.5(11) . .
N4 C20 C19 120.7(11) . .
N5 C21 C22 124.1(9) . .
C21 C22 C23 120.3(9) . .
C24 C23 C22 115.8(9) . .
C24 C23 C26 121.8(9) . .
C22 C23 C26 122.3(9) . .
C23 C24 C25 121.5(9) . .
N5 C25 C24 123.3(9) . .
N6 C26 C27 119.6(9) . .
N6 C26 C23 118.9(8) . .
C27 C26 C23 121.4(9) . .
C28 C27 C26 122.3(11) . .
C27 C28 C29 117.2(11) . .
C28 C29 C30 120.7(11) . .
N6 C30 C29 120.6(11) . .
C1 N1 C5 117.8(9) . .
C1 N1 Cu2 119.7(7) . .
C5 N1 Cu2 122.3(7) . .
C10 N2 C6 118.1(8) . .
C10 N2 Cu1 116.6(6) . .
C6 N2 Cu1 125.2(6) . .
C11 N3 C15 118.3(8) . .
C11 N3 Cu2 121.8(7) . .
C15 N3 Cu2 119.1(7) . .
C16 N4 C20 121.2(10) . .
C16 N4 Cu3 118.7(7) . .
C20 N4 Cu3 110.3(8) . .
C21 N5 C25 115.0(8) . .
C21 N5 Cu1 122.9(6) . .
C25 N5 Cu1 121.8(7) . .
C30 N6 C26 119.5(9) . .
C30 N6 Cu3 107.8(8) . 2_552
C26 N6 Cu3 122.5(7) . 2_552
P1 O1 O4 54.4(5) . 2_664
P1 O1 O3 54.1(5) . .
O4 O1 O3 90.4(7) 2_664 .
P1 O1 Mo2 124.9(6) . 2_664
O4 O1 Mo2 70.7(5) 2_664 2_664
O3 O1 Mo2 137.4(7) . 2_664
P1 O1 Mo1 123.7(6) . 2_664
O4 O1 Mo1 137.2(7) 2_664 2_664
O3 O1 Mo1 69.8(5) . 2_664
Mo2 O1 Mo1 98.3(3) 2_664 2_664
P1 O2 O4 53.7(5) . 2_664
P1 O2 Mo3 125.4(6) . 2_664
O4 O2 Mo3 71.7(5) 2_664 2_664
P1 O2 V2 121.9(5) . 2_664
O4 O2 V2 131.9(6) 2_664 2_664
Mo3 O2 V2 90.4(3) 2_664 2_664
P1 O2 Mo4 121.5(5) . 2_664
O4 O2 Mo4 137.0(6) 2_664 2_664
Mo3 O2 Mo4 99.5(3) 2_664 2_664
V2 O2 Mo4 89.0(3) 2_664 2_664
P1 O3 O4 55.3(5) . .
P1 O3 O1 55.1(5) . .
O4 O3 O1 91.5(7) . .
P1 O3 Mo4 123.5(6) . 2_664
O4 O3 Mo4 127.8(7) . 2_664
O1 O3 Mo4 133.3(7) . 2_664
P1 O3 Mo1 123.7(6) . 2_664
O4 O3 Mo1 128.0(7) . 2_664
O1 O3 Mo1 68.8(5) . 2_664
Mo4 O3 Mo1 97.1(3) 2_664 2_664
P1 O4 O3 55.5(5) . .
P1 O4 O1 55.7(5) . 2_664
O3 O4 O1 91.8(7) . 2_664
P1 O4 O2 57.3(5) . 2_664
O3 O4 O2 92.5(7) . 2_664
O1 O4 O2 91.7(7) 2_664 2_664
P1 O4 Mo2 123.5(6) . .
O3 O4 Mo2 127.8(7) . .
O1 O4 Mo2 68.0(5) 2_664 .
O2 O4 Mo2 133.5(6) 2_664 .
P1 O4 Mo3 123.9(6) . .
O3 O4 Mo3 128.1(7) . .
O1 O4 Mo3 133.4(7) 2_664 .
O2 O4 Mo3 66.7(5) 2_664 .
Mo2 O4 Mo3 96.7(4) . .
Mo1 O6 V3 140.7(5) . 2_664
Mo4 O7 V3 140.7(5) . 2_664
Mo1 O8 V2 139.6(5) . 2_664
Mo3 O9 V2 141.2(6) . .
V2 O10 Cu2 138.5(4) . 2_653
Mo2 O12 V2 141.2(5) . 2_664
Mo4 O13 V2 140.8(5) . .
Mo3 O14 V3 141.2(5) . .
V1 O16 Mo4 102.2(3) . .
V1 O16 Mo3 102.8(3) . .
Mo4 O16 Mo3 132.1(4) . .
V1 O18 Cu1 146.3(4) . .
V1 O19 Mo1 102.7(3) . .
V1 O19 Mo4 102.2(3) . .
Mo1 O19 Mo4 132.7(3) . .
V1 O21 Mo2 102.8(3) . .
V1 O21 Mo1 101.6(3) . .
Mo2 O21 Mo1 130.8(4) . .
Mo2 O22 V3 141.7(5) . .
V1 O23 Mo2 102.7(3) . .
V1 O23 Mo3 101.7(3) . .
Mo2 O23 Mo3 131.5(3) . .
Cu3 O24 Cu3 105.3(13) . 2_541

loop_
_geom_bond_atom_site_label_1
_geom_bond_atom_site_label_2
_geom_bond_distance
_geom_bond_site_symmetry_2
V1 O18 1.628(6) .
V1 O19 1.912(6) .
V1 O21 1.924(6) .
V1 O16 1.919(6) .
V1 O23 1.938(6) .
V1 Mo1 3.0881(18) .
V1 Mo4 3.091(2) .
V1 Mo3 3.1030(19) .
V1 Mo2 3.1077(17) .
V2 O10 1.600(6) .
V2 O9 1.892(8) .
V2 O13 1.895(7) .
V2 O8 1.918(7) 2_664
V2 O12 1.918(8) 2_664
V2 O2 2.470(11) 2_664
V3 O11 1.604(7) .
V3 O14 1.901(7) .
V3 O7 1.918(7) 2_664
V3 O22 1.923(7) .
V3 O6 1.933(7) 2_664
Mo1 O20 1.675(6) .
Mo1 O8 1.796(7) .
Mo1 O6 1.795(7) .
Mo1 O19 2.040(6) .
Mo1 O21 2.060(7) .
Mo1 O1 2.488(10) 2_664
Mo1 O3 2.504(11) 2_664
Mo2 O15 1.668(6) .
Mo2 O12 1.782(7) .
Mo2 O22 1.785(7) .
Mo2 O23 2.041(6) .
Mo2 O21 2.050(6) .
Mo2 O1 2.454(11) 2_664
Mo2 O4 2.497(11) .
Mo3 O5 1.668(6) .
Mo3 O9 1.792(7) .
Mo3 O14 1.819(7) .
Mo3 O16 2.050(6) .
Mo3 O23 2.061(6) .
Mo3 O2 2.426(10) 2_664
Mo3 O4 2.508(11) .
Mo4 O17 1.668(6) .
Mo4 O13 1.793(7) .
Mo4 O7 1.805(7) .
Mo4 O16 2.052(7) .
Mo4 O19 2.058(6) .
Mo4 O2 2.487(10) 2_664
Mo4 O3 2.506(10) 2_664
Cu1 N5 1.921(8) .
Cu1 N2 1.942(7) .
Cu1 O18 2.176(6) .
Cu2 N3 1.918(8) .
Cu2 N1 1.919(8) .
Cu2 O10 2.364(6) 2_653
Cu3 O24 1.885(18) .
Cu3 N4 2.015(10) .
Cu3 N6 2.099(10) 2_552
Cu3 O24 2.19(3) 2_541
P1 O4 1.512(11) .
P1 O4 1.512(11) 2_664
P1 O3 1.517(10) 2_664
P1 O3 1.517(10) .
P1 O1 1.536(10) .
P1 O1 1.536(10) 2_664
P1 O2 1.578(10) 2_664
P1 O2 1.578(10) .
C1 N1 1.350(13) .
C1 C2 1.387(13) .
C2 C3 1.378(13) .
C3 C4 1.398(13) .
C3 C6 1.490(12) .
C4 C5 1.347(12) .
C5 N1 1.357(12) .
C6 N2 1.352(11) .
C6 C7 1.362(13) .
C7 C8 1.383(14) .
C8 C9 1.388(15) .
C9 C10 1.393(14) .
C10 N2 1.312(11) .
C11 N3 1.344(13) .
C11 C12 1.391(13) .
C12 C13 1.400(14) .
C13 C14 1.362(14) .
C13 C16 1.512(12) .
C14 C15 1.353(13) .
C15 N3 1.369(13) .
C16 N4 1.311(13) .
C16 C17 1.343(15) .
C17 C18 1.389(16) .
C18 C19 1.397(18) .
C19 C20 1.390(16) .
C20 N4 1.337(13) .
C21 N5 1.349(12) .
C21 C22 1.359(14) .
C22 C23 1.412(12) .
C23 C24 1.351(13) .
C23 C26 1.478(13) .
C24 C25 1.376(13) .
C25 N5 1.359(11) .
C26 N6 1.364(12) .
C26 C27 1.364(13) .
C27 C28 1.334(14) .
C28 C29 1.376(16) .
C29 C30 1.372(16) .
C30 N6 1.323(14) .
N6 Cu3 2.099(9) 2_552
O1 O4 1.747(15) 2_664
O1 O3 1.767(15) .
O1 Mo2 2.454(10) 2_664
O1 Mo1 2.488(10) 2_664
O2 O4 1.750(15) 2_664
O2 Mo3 2.426(10) 2_664
O2 V2 2.470(11) 2_664
O2 Mo4 2.487(10) 2_664
O3 O4 1.720(15) .
O3 Mo4 2.506(10) 2_664
O3 Mo1 2.504(11) 2_664
O4 O1 1.747(15) 2_664
O4 O2 1.750(15) 2_664
O6 V3 1.933(7) 2_664
O7 V3 1.918(7) 2_664
O8 V2 1.918(7) 2_664
O10 Cu2 2.364(6) 2_653
O12 V2 1.918(8) 2_664
O24 Cu3 2.19(3) 2_541
